data_2019643
loop_
_publ_author_name
'Chrobak, Elwira'
'Michalik, Ewa'
'Kusz, Joachim'
'Nowak, Maria'
'Boryczka, Stanis\/law'

_publ_section_title
;
 Polymorphic forms of lupane triterpenoid betulonic aldehyde (betulonal)
;
_journal_coeditor_code KU3132
_journal_issue 9
_journal_name_full 'Acta Crystallographica Section C'
_journal_page_first
;
;
_journal_paper_doi 10.1107/S2053229614017379
_journal_volume 70
_journal_year 2014
_chemical_formula_iupac 'C30 H46 O2'
_chemical_formula_moiety 'C30 H46 O2'
_chemical_formula_sum 'C30 H46 O2'
_chemical_formula_weight 438.67
_chemical_name_common
;
Betulonic aldehyde, betulonal
;
_chemical_name_systematic
;
Lup-20(29)-en-28-al-3-one
;
_space_group_IT_number 19
_symmetry_cell_setting orthorhombic
_symmetry_space_group_name_Hall 'P 2ac 2ab'
_symmetry_space_group_name_H-M 'P 21 21 21'
_atom_sites_solution_hydrogens geom
_atom_sites_solution_primary direct
_atom_sites_solution_secondary difmap
_audit_creation_method SHELXL-97
_cell_angle_alpha 90.00
_cell_angle_beta 90.00
_cell_angle_gamma 90.00
_cell_formula_units_Z 8
_cell_length_a 9.3905(2)
_cell_length_b 19.1080(3)
_cell_length_c 28.0829(5)
_cell_measurement_reflns_used 27663
_cell_measurement_temperature 100.0(10)
_cell_measurement_theta_max 38.3560
_cell_measurement_theta_min 2.8050
_cell_volume 5039.02(16)
_computing_cell_refinement
;
CrysAlis PRO (Agilent, 2013)
;
_computing_data_collection
;
CrysAlis PRO (Agilent, 2013)
;
_computing_data_reduction
;
CrysAlis PRO (Agilent, 2013)
;
_computing_molecular_graphics
;
Mercury (Macrae <i>et al.</i>, 2006) and PLATON (Spek, 2009)
;
_computing_publication_material 'publCIF (Westrip, 2010)'
_computing_structure_refinement 'SHELXL97 (Sheldrick, 2008)'
_computing_structure_solution 'SHELXS97 (Sheldrick, 2008)'
_diffrn_ambient_temperature 100.0(10)
_diffrn_detector_area_resol_mean 10.4498
_diffrn_measured_fraction_theta_full 0.999
_diffrn_measured_fraction_theta_max 0.999
_diffrn_measurement_device_type
;
Agilent SuperNova diffractometer with an Atlas detector
;
_diffrn_measurement_method '\w scans'
_diffrn_radiation_monochromator mirror
_diffrn_radiation_source 'Agilent SuperNova (Mo) X-ray Source'
_diffrn_radiation_type MoK\a
_diffrn_radiation_wavelength 0.71073
_diffrn_reflns_av_R_equivalents 0.0287
_diffrn_reflns_av_sigmaI/netI 0.0250
_diffrn_reflns_limit_h_max 13
_diffrn_reflns_limit_h_min -9
_diffrn_reflns_limit_k_max 28
_diffrn_reflns_limit_k_min -28
_diffrn_reflns_limit_l_max 41
_diffrn_reflns_limit_l_min -41
_diffrn_reflns_number 61016
_diffrn_reflns_theta_full 31.50
_diffrn_reflns_theta_max 31.50
_diffrn_reflns_theta_min 2.13
_exptl_absorpt_coefficient_mu 0.070
_exptl_absorpt_correction_T_max 1.00000
_exptl_absorpt_correction_T_min 0.75700
_exptl_absorpt_correction_type multi-scan
_exptl_absorpt_process_details
;
(CrysAlis PRO; Agilent, 2013)
;
_exptl_crystal_colour colourless
_exptl_crystal_density_diffrn 1.156
_exptl_crystal_density_method 'not measured'
_exptl_crystal_description polyhedron
_exptl_crystal_F_000 1936
_exptl_crystal_size_max 0.48
_exptl_crystal_size_mid 0.38
_exptl_crystal_size_min 0.17
_refine_diff_density_max 0.304
_refine_diff_density_min -0.196
_refine_ls_extinction_method none
_refine_ls_goodness_of_fit_ref 1.017
_refine_ls_hydrogen_treatment constr
_refine_ls_matrix_type full
_refine_ls_number_parameters 589
_refine_ls_number_reflns 16765
_refine_ls_number_restraints 0
_refine_ls_restrained_S_all 1.017
_refine_ls_R_factor_all 0.0417
_refine_ls_R_factor_gt 0.0380
_refine_ls_shift/su_max 0.001
_refine_ls_shift/su_mean 0.000
_refine_ls_structure_factor_coef Fsqd
_refine_ls_weighting_details 'calc w=1/[\s^2^(Fo^2^)+(0.0392P)^2^+1.7207P] where P=(Fo^2^+2Fc^2^)/3'
_refine_ls_weighting_scheme calc
_refine_ls_wR_factor_gt 0.0958
_refine_ls_wR_factor_ref 0.0981
_reflns_number_gt 15731
_reflns_number_total 16765
_reflns_threshold_expression I>2sigma(I)
_cod_data_source_file ku3132sup1.cif
_cod_data_source_block I_polymorph
_cod_database_code 2019643
_cod_database_fobs_code 2019643

loop_
_symmetry_equiv_pos_as_xyz
'x, y, z'
'-x+1/2, -y, z+1/2'
'-x, y+1/2, -z+1/2'
'x+1/2, -y+1/2, -z'

loop_
_atom_site_type_symbol
_atom_site_label
_atom_site_fract_x
_atom_site_fract_y
_atom_site_fract_z
_atom_site_U_iso_or_equiv
_atom_site_adp_type
_atom_site_calc_flag
_atom_site_refinement_flags
_atom_site_occupancy
_atom_site_symmetry_multiplicity
O O1A 0.85059(11) 0.69260(6) 0.28904(4) 0.0346(2) Uani d . 1 1
O O2A -0.12294(10) 0.48113(5) 0.13731(3) 0.02278(17) Uani d . 1 1
C C1A 0.48485(13) 0.65916(6) 0.28732(4) 0.0198(2) Uani d . 1 1
H H1A 0.3961 0.6770 0.3020 0.024 Uiso calc R 1 1
H H1B 0.5129 0.6162 0.3047 0.024 Uiso calc R 1 1
C C2A 0.60225(13) 0.71417(7) 0.29323(5) 0.0237(2) Uani d . 1 1
H H2A 0.5684 0.7594 0.2803 0.028 Uiso calc R 1 1
H H2B 0.6223 0.7207 0.3276 0.028 Uiso calc R 1 1
C C3A 0.73772(13) 0.69348(6) 0.26811(4) 0.0209(2) Uani d . 1 1
C C4A 0.72473(12) 0.67264(6) 0.21567(4) 0.01625(19) Uani d . 1 1
C C5A 0.59916(11) 0.61908(5) 0.21168(4) 0.01348(17) Uani d . 1 1
H H5A 0.6317 0.5777 0.2306 0.016 Uiso calc R 1 1
C C6A 0.57781(11) 0.59044(6) 0.16118(4) 0.01549(19) Uani d . 1 1
H H6A 0.5318 0.6265 0.1411 0.019 Uiso calc R 1 1
H H6B 0.6715 0.5791 0.1470 0.019 Uiso calc R 1 1
C C7A 0.48485(11) 0.52469(6) 0.16230(4) 0.01528(18) Uani d . 1 1
H H7A 0.5360 0.4876 0.1800 0.018 Uiso calc R 1 1
H H7B 0.4708 0.5080 0.1293 0.018 Uiso calc R 1 1
C C8A 0.33796(11) 0.53582(5) 0.18549(3) 0.01227(17) Uani d . 1 1
C C9A 0.35892(11) 0.57281(5) 0.23471(4) 0.01291(17) Uani d . 1 1
H H9A 0.4120 0.5381 0.2546 0.015 Uiso calc R 1 1
C C10A 0.45470(11) 0.64015(5) 0.23485(4) 0.01393(18) Uani d . 1 1
C C11A 0.21573(12) 0.58293(6) 0.26048(4) 0.01634(19) Uani d . 1 1
H H11A 0.2340 0.6018 0.2927 0.020 Uiso calc R 1 1
H H11B 0.1584 0.6179 0.2429 0.020 Uiso calc R 1 1
C C12A 0.12975(12) 0.51523(6) 0.26493(4) 0.01627(18) Uani d . 1 1
H H12A 0.1784 0.4833 0.2874 0.020 Uiso calc R 1 1
H H12B 0.0345 0.5261 0.2781 0.020 Uiso calc R 1 1
C C13A 0.11247(11) 0.47863(5) 0.21695(4) 0.01283(17) Uani d . 1 1
H H13A 0.0639 0.5125 0.1952 0.015 Uiso calc R 1 1
C C14A 0.26152(11) 0.46257(5) 0.19472(4) 0.01287(17) Uani d . 1 1
C C15A 0.24443(12) 0.42091(6) 0.14747(4) 0.01638(19) Uani d . 1 1
H H15A 0.2064 0.4529 0.1228 0.020 Uiso calc R 1 1
H H15B 0.3398 0.4053 0.1368 0.020 Uiso calc R 1 1
C C16A 0.14645(12) 0.35667(6) 0.15068(4) 0.01722(19) Uani d . 1 1
H H16A 0.1350 0.3355 0.1187 0.021 Uiso calc R 1 1
H H16B 0.1893 0.3212 0.1720 0.021 Uiso calc R 1 1
C C17A 0.00108(12) 0.37897(5) 0.16999(4) 0.01492(18) Uani d . 1 1
C C18A 0.01897(11) 0.41320(5) 0.21914(4) 0.01384(17) Uani d . 1 1
H H18A 0.0697 0.3786 0.2398 0.017 Uiso calc R 1 1
C C19A -0.13404(12) 0.41959(6) 0.23861(4) 0.01601(18) Uani d . 1 1
H H19A -0.1750 0.4650 0.2275 0.019 Uiso calc R 1 1
C C20A -0.15194(13) 0.41507(6) 0.29202(4) 0.0211(2) Uani d . 1 1
C C21A -0.21630(13) 0.35836(6) 0.21337(4) 0.0200(2) Uani d . 1 1
H H21A -0.2548 0.3254 0.2373 0.024 Uiso calc R 1 1
H H21B -0.2965 0.3771 0.1944 0.024 Uiso calc R 1 1
C C22A -0.10858(12) 0.32098(6) 0.18079(4) 0.0187(2) Uani d . 1 1
H H22A -0.1547 0.3041 0.1513 0.022 Uiso calc R 1 1
H H22B -0.0635 0.2809 0.1973 0.022 Uiso calc R 1 1
C C23A 0.86466(12) 0.63801(6) 0.20059(5) 0.0215(2) Uani d . 1 1
H H23A 0.9440 0.6701 0.2067 0.032 Uiso calc R 1 1
H H23B 0.8609 0.6268 0.1666 0.032 Uiso calc R 1 1
H H23C 0.8787 0.5949 0.2189 0.032 Uiso calc R 1 1
C C24A 0.70647(13) 0.73995(6) 0.18567(5) 0.0212(2) Uani d . 1 1
H H24A 0.6267 0.7674 0.1982 0.032 Uiso calc R 1 1
H H24B 0.6873 0.7273 0.1525 0.032 Uiso calc R 1 1
H H24C 0.7939 0.7678 0.1873 0.032 Uiso calc R 1 1
C C25A 0.38168(12) 0.70347(6) 0.21100(4) 0.0190(2) Uani d . 1 1
H H25A 0.2794 0.7025 0.2180 0.028 Uiso calc R 1 1
H H25B 0.3963 0.7013 0.1765 0.028 Uiso calc R 1 1
H H25C 0.4230 0.7469 0.2234 0.028 Uiso calc R 1 1
C C26A 0.24841(12) 0.58089(6) 0.15092(4) 0.01676(19) Uani d . 1 1
H H26A 0.3080 0.6182 0.1376 0.025 Uiso calc R 1 1
H H26B 0.1682 0.6017 0.1682 0.025 Uiso calc R 1 1
H H26C 0.2123 0.5514 0.1251 0.025 Uiso calc R 1 1
C C27A 0.34952(12) 0.41476(6) 0.22802(4) 0.0179(2) Uani d . 1 1
H H27A 0.2953 0.3721 0.2349 0.027 Uiso calc R 1 1
H H27B 0.3697 0.4396 0.2578 0.027 Uiso calc R 1 1
H H27C 0.4393 0.4023 0.2124 0.027 Uiso calc R 1 1
C C28A -0.06833(12) 0.42438(6) 0.13232(4) 0.01764(19) Uani d . 1 1
H H28A -0.0689 0.4059 0.1009 0.021 Uiso calc R 1 1
C C29A -0.2500(2) 0.45599(9) 0.31380(6) 0.0402(4) Uani d . 1 1
H H29A -0.2658 0.4516 0.3471 0.048 Uiso calc R 1 1
H H29B -0.3030 0.4890 0.2958 0.048 Uiso calc R 1 1
C C30A -0.06771(19) 0.36332(11) 0.31850(5) 0.0431(4) Uani d . 1 1
H H30A -0.1003 0.3617 0.3516 0.065 Uiso calc R 1 1
H H30B 0.0331 0.3766 0.3176 0.065 Uiso calc R 1 1
H H30C -0.0796 0.3171 0.3039 0.065 Uiso calc R 1 1
O O1B 0.35987(14) 0.72259(6) -0.03456(4) 0.0390(3) Uani d . 1 1
O O2B 0.86757(13) 1.22125(6) 0.08376(4) 0.0392(3) Uani d . 1 1
C C1B 0.48022(14) 0.89774(7) -0.04388(4) 0.0225(2) Uani d . 1 1
H H1C 0.4621 0.9388 -0.0645 0.027 Uiso calc R 1 1
H H1D 0.5723 0.8770 -0.0537 0.027 Uiso calc R 1 1
C C2B 0.36168(16) 0.84372(7) -0.05166(5) 0.0288(3) Uani d . 1 1
H H2C 0.2683 0.8665 -0.0464 0.035 Uiso calc R 1 1
H H2D 0.3648 0.8274 -0.0851 0.035 Uiso calc R 1 1
C C3B 0.37393(13) 0.78151(7) -0.01910(5) 0.0241(2) Uani d . 1 1
C C4B 0.39942(13) 0.79578(6) 0.03374(5) 0.0211(2) Uani d . 1 1
C C5B 0.51126(12) 0.85573(6) 0.03949(4) 0.01744(19) Uani d . 1 1
H H5B 0.6028 0.8348 0.0282 0.021 Uiso calc R 1 1
C C6B 0.54008(14) 0.87601(7) 0.09123(4) 0.0225(2) Uani d . 1 1
H H6C 0.5438 0.8333 0.1112 0.027 Uiso calc R 1 1
H H6D 0.4617 0.9059 0.1031 0.027 Uiso calc R 1 1
C C7B 0.68136(13) 0.91555(7) 0.09522(4) 0.0220(2) Uani d . 1 1
H H7C 0.7597 0.8840 0.0855 0.026 Uiso calc R 1 1
H H7D 0.6971 0.9285 0.1289 0.026 Uiso calc R 1 1
C C8B 0.68740(12) 0.98235(6) 0.06445(4) 0.01613(19) Uani d . 1 1
C C9B 0.63310(11) 0.96564(6) 0.01306(4) 0.01476(18) Uani d . 1 1
H H9B 0.7081 0.9346 -0.0008 0.018 Uiso calc R 1 1
C C10B 0.49165(12) 0.92242(6) 0.00828(4) 0.01687(19) Uani d . 1 1
C C11B 0.63604(12) 1.03157(6) -0.01820(4) 0.01823(19) Uani d . 1 1
H H11C 0.6018 1.0197 -0.0505 0.022 Uiso calc R 1 1
H H11D 0.5707 1.0670 -0.0047 0.022 Uiso calc R 1 1
C C12B 0.78629(12) 1.06248(6) -0.02159(4) 0.0175(2) Uani d . 1 1
H H12C 0.8490 1.0294 -0.0388 0.021 Uiso calc R 1 1
H H12D 0.7829 1.1066 -0.0400 0.021 Uiso calc R 1 1
C C13B 0.84825(11) 1.07692(6) 0.02782(4) 0.01520(18) Uani d . 1 1
H H13B 0.7841 1.1118 0.0434 0.018 Uiso calc R 1 1
C C14B 0.84699(12) 1.00995(6) 0.05981(4) 0.01564(18) Uani d . 1 1
C C15B 0.90957(13) 1.02858(7) 0.10937(4) 0.0221(2) Uani d . 1 1
H H15C 0.8413 1.0594 0.1261 0.027 Uiso calc R 1 1
H H15D 0.9185 0.9850 0.1282 0.027 Uiso calc R 1 1
C C16B 1.05551(14) 1.06508(7) 0.10816(4) 0.0232(2) Uani d . 1 1
H H16C 1.0838 1.0787 0.1408 0.028 Uiso calc R 1 1
H H16D 1.1283 1.0325 0.0955 0.028 Uiso calc R 1 1
C C17B 1.04716(13) 1.12965(6) 0.07683(4) 0.0207(2) Uani d . 1 1
C C18B 0.99732(12) 1.10943(6) 0.02674(4) 0.01688(19) Uani d . 1 1
H H18B 1.0637 1.0722 0.0152 0.020 Uiso calc R 1 1
C C19B 1.02510(13) 1.17460(6) -0.00417(4) 0.0210(2) Uani d . 1 1
H H19B 0.9392 1.2054 -0.0025 0.025 Uiso calc R 1 1
C C20B 1.06024(13) 1.16199(7) -0.05607(4) 0.0233(2) Uani d . 1 1
C C21B 1.15153(16) 1.21296(8) 0.02179(5) 0.0314(3) Uani d . 1 1
H H21C 1.2352 1.2165 0.0005 0.038 Uiso calc R 1 1
H H21D 1.1227 1.2607 0.0314 0.038 Uiso calc R 1 1
C C22B 1.18741(15) 1.16837(8) 0.06588(5) 0.0294(3) Uani d . 1 1
H H22C 1.2163 1.1983 0.0930 0.035 Uiso calc R 1 1
H H22D 1.2650 1.1349 0.0588 0.035 Uiso calc R 1 1
C C23B 0.45652(16) 0.72842(7) 0.05665(5) 0.0297(3) Uani d . 1 1
H H23D 0.3929 0.6894 0.0490 0.045 Uiso calc R 1 1
H H23E 0.4611 0.7344 0.0913 0.045 Uiso calc R 1 1
H H23F 0.5520 0.7185 0.0443 0.045 Uiso calc R 1 1
C C24B 0.25303(15) 0.81165(8) 0.05645(6) 0.0322(3) Uani d . 1 1
H H24D 0.2080 0.8507 0.0396 0.048 Uiso calc R 1 1
H H24E 0.2661 0.8242 0.0900 0.048 Uiso calc R 1 1
H H24F 0.1922 0.7701 0.0542 0.048 Uiso calc R 1 1
C C25B 0.35842(13) 0.96599(7) 0.02002(5) 0.0258(2) Uani d . 1 1
H H25D 0.3719 1.0141 0.0088 0.039 Uiso calc R 1 1
H H25E 0.3431 0.9662 0.0545 0.039 Uiso calc R 1 1
H H25F 0.2753 0.9454 0.0042 0.039 Uiso calc R 1 1
C C26B 0.59273(14) 1.03780(7) 0.08953(4) 0.0238(2) Uani d . 1 1
H H26D 0.4956 1.0196 0.0928 0.036 Uiso calc R 1 1
H H26E 0.5911 1.0808 0.0705 0.036 Uiso calc R 1 1
H H26F 0.6316 1.0480 0.1212 0.036 Uiso calc R 1 1
C C27B 0.94512(13) 0.95281(6) 0.03836(4) 0.0201(2) Uani d . 1 1
H H27D 1.0443 0.9687 0.0395 0.030 Uiso calc R 1 1
H H27E 0.9177 0.9440 0.0052 0.030 Uiso calc R 1 1
H H27F 0.9354 0.9095 0.0568 0.030 Uiso calc R 1 1
C C28B 0.95536(15) 1.18356(7) 0.10169(5) 0.0272(3) Uani d . 1 1
H H28B 0.9684 1.1882 0.1351 0.033 Uiso calc R 1 1
C C29B 1.11820(16) 1.10286(8) -0.07333(5) 0.0305(3) Uani d . 1 1
H H29C 1.1409 1.0994 -0.1062 0.037 Uiso calc R 1 1
H H29D 1.1365 1.0646 -0.0526 0.037 Uiso calc R 1 1
C C30B 1.0317(2) 1.22168(10) -0.08822(6) 0.0428(4) Uani d . 1 1
H H30D 1.0668 1.2107 -0.1202 0.064 Uiso calc R 1 1
H H30E 1.0805 1.2635 -0.0762 0.064 Uiso calc R 1 1
H H30F 0.9290 1.2305 -0.0895 0.064 Uiso calc R 1 1

loop_
_atom_site_aniso_label
_atom_site_aniso_U_11
_atom_site_aniso_U_22
_atom_site_aniso_U_33
_atom_site_aniso_U_12
_atom_site_aniso_U_13
_atom_site_aniso_U_23
O1A 0.0277(5) 0.0455(6) 0.0307(5) -0.0028(4) -0.0097(4) -0.0107(4)
O2A 0.0255(4) 0.0208(4) 0.0221(4) 0.0010(3) -0.0042(3) 0.0000(3)
C1A 0.0213(5) 0.0216(5) 0.0165(5) -0.0062(4) 0.0021(4) -0.0066(4)
C2A 0.0243(5) 0.0244(5) 0.0224(5) -0.0076(5) 0.0020(4) -0.0097(4)
C3A 0.0218(5) 0.0182(5) 0.0227(5) -0.0054(4) -0.0016(4) -0.0041(4)
C4A 0.0150(4) 0.0142(4) 0.0196(5) -0.0017(4) 0.0001(4) -0.0024(4)
C5A 0.0132(4) 0.0126(4) 0.0146(4) -0.0004(3) 0.0007(3) -0.0007(3)
C6A 0.0152(4) 0.0162(4) 0.0150(4) -0.0020(4) 0.0030(4) -0.0017(3)
C7A 0.0150(4) 0.0155(4) 0.0153(4) -0.0016(4) 0.0036(4) -0.0041(3)
C8A 0.0134(4) 0.0128(4) 0.0106(4) 0.0003(3) 0.0003(3) -0.0009(3)
C9A 0.0146(4) 0.0126(4) 0.0116(4) -0.0005(3) 0.0010(3) -0.0017(3)
C10A 0.0149(4) 0.0131(4) 0.0139(4) -0.0007(3) 0.0015(3) -0.0028(3)
C11A 0.0169(4) 0.0166(4) 0.0155(4) -0.0024(4) 0.0039(4) -0.0058(4)
C12A 0.0181(5) 0.0185(5) 0.0121(4) -0.0037(4) 0.0028(4) -0.0032(3)
C13A 0.0141(4) 0.0130(4) 0.0113(4) -0.0015(3) 0.0019(3) -0.0014(3)
C14A 0.0150(4) 0.0115(4) 0.0121(4) 0.0003(3) 0.0009(3) -0.0016(3)
C15A 0.0170(5) 0.0159(4) 0.0163(4) -0.0017(4) 0.0037(4) -0.0057(4)
C16A 0.0183(5) 0.0148(4) 0.0186(5) -0.0016(4) 0.0030(4) -0.0062(4)
C17A 0.0164(4) 0.0134(4) 0.0149(4) -0.0020(4) 0.0017(4) -0.0026(3)
C18A 0.0153(4) 0.0131(4) 0.0131(4) -0.0011(3) 0.0019(3) -0.0008(3)
C19A 0.0163(4) 0.0150(4) 0.0167(4) -0.0026(4) 0.0036(4) -0.0012(4)
C20A 0.0223(5) 0.0237(5) 0.0175(5) -0.0084(4) 0.0056(4) -0.0020(4)
C21A 0.0192(5) 0.0205(5) 0.0204(5) -0.0059(4) 0.0044(4) -0.0035(4)
C22A 0.0204(5) 0.0152(4) 0.0206(5) -0.0038(4) 0.0019(4) -0.0034(4)
C23A 0.0139(5) 0.0207(5) 0.0299(6) -0.0004(4) -0.0005(4) -0.0037(4)
C24A 0.0199(5) 0.0166(5) 0.0271(6) -0.0015(4) 0.0013(4) 0.0023(4)
C25A 0.0179(5) 0.0139(4) 0.0251(5) 0.0016(4) 0.0020(4) -0.0011(4)
C26A 0.0189(5) 0.0165(4) 0.0148(4) -0.0015(4) -0.0028(4) 0.0022(4)
C27A 0.0186(5) 0.0140(4) 0.0211(5) 0.0010(4) -0.0015(4) 0.0020(4)
C28A 0.0179(5) 0.0209(5) 0.0141(4) -0.0033(4) -0.0001(4) -0.0010(4)
C29A 0.0548(10) 0.0387(8) 0.0273(7) -0.0072(7) 0.0195(7) -0.0083(6)
C30A 0.0405(8) 0.0677(12) 0.0212(6) -0.0057(8) 0.0040(6) 0.0151(7)
O1B 0.0471(6) 0.0281(5) 0.0418(6) -0.0068(5) -0.0093(5) -0.0029(4)
O2B 0.0459(6) 0.0415(6) 0.0302(5) 0.0197(5) -0.0122(5) -0.0171(4)
C1B 0.0245(6) 0.0249(5) 0.0180(5) -0.0071(5) -0.0041(4) 0.0042(4)
C2B 0.0302(6) 0.0302(6) 0.0261(6) -0.0115(5) -0.0087(5) 0.0055(5)
C3B 0.0169(5) 0.0260(6) 0.0294(6) -0.0040(4) -0.0004(5) 0.0034(5)
C4B 0.0176(5) 0.0212(5) 0.0246(6) 0.0002(4) 0.0037(4) 0.0058(4)
C5B 0.0155(5) 0.0196(5) 0.0172(5) 0.0020(4) 0.0023(4) 0.0033(4)
C6B 0.0248(6) 0.0266(6) 0.0162(5) 0.0000(5) 0.0048(4) 0.0057(4)
C7B 0.0247(5) 0.0284(6) 0.0127(4) -0.0012(5) -0.0010(4) 0.0045(4)
C8B 0.0170(4) 0.0208(5) 0.0106(4) 0.0025(4) 0.0018(3) -0.0002(4)
C9B 0.0140(4) 0.0194(5) 0.0109(4) 0.0013(4) 0.0004(3) 0.0012(3)
C10B 0.0144(4) 0.0196(5) 0.0165(4) 0.0012(4) 0.0003(4) 0.0030(4)
C11B 0.0174(5) 0.0224(5) 0.0149(4) -0.0019(4) -0.0037(4) 0.0038(4)
C12B 0.0179(5) 0.0222(5) 0.0122(4) -0.0031(4) -0.0024(4) 0.0004(4)
C13B 0.0160(4) 0.0189(5) 0.0107(4) 0.0015(4) -0.0018(3) -0.0014(3)
C14B 0.0166(4) 0.0194(5) 0.0109(4) 0.0028(4) -0.0015(3) -0.0016(3)
C15B 0.0252(6) 0.0296(6) 0.0116(4) 0.0021(5) -0.0049(4) -0.0009(4)
C16B 0.0239(5) 0.0284(6) 0.0173(5) 0.0031(5) -0.0083(4) -0.0032(4)
C17B 0.0215(5) 0.0239(5) 0.0167(5) 0.0010(4) -0.0057(4) -0.0063(4)
C18B 0.0170(5) 0.0191(5) 0.0146(4) 0.0008(4) -0.0025(4) -0.0039(4)
C19B 0.0212(5) 0.0205(5) 0.0213(5) -0.0022(4) -0.0034(4) -0.0016(4)
C20B 0.0168(5) 0.0325(6) 0.0205(5) -0.0062(5) -0.0031(4) 0.0032(5)
C21B 0.0343(7) 0.0314(7) 0.0286(6) -0.0133(6) -0.0070(5) -0.0040(5)
C22B 0.0247(6) 0.0328(7) 0.0307(7) -0.0054(5) -0.0099(5) -0.0075(5)
C23B 0.0305(6) 0.0238(6) 0.0349(7) -0.0007(5) 0.0001(6) 0.0100(5)
C24B 0.0207(6) 0.0321(7) 0.0437(8) -0.0026(5) 0.0120(6) 0.0042(6)
C25B 0.0157(5) 0.0252(6) 0.0366(7) 0.0040(4) 0.0013(5) 0.0052(5)
C26B 0.0227(5) 0.0282(6) 0.0207(5) 0.0032(5) 0.0068(4) -0.0054(4)
C27B 0.0173(5) 0.0201(5) 0.0229(5) 0.0027(4) 0.0003(4) -0.0022(4)
C28B 0.0329(6) 0.0286(6) 0.0200(5) 0.0030(5) -0.0063(5) -0.0105(5)
C29B 0.0311(7) 0.0378(7) 0.0227(6) -0.0018(6) 0.0081(5) -0.0018(5)
C30B 0.0465(9) 0.0514(10) 0.0304(7) 0.0128(8) 0.0004(7) 0.0126(7)

loop_
_atom_type_symbol
_atom_type_description
_atom_type_scat_dispersion_real
_atom_type_scat_dispersion_imag
_atom_type_scat_source
C C 0.0033 0.0016 'International Tables Vol C Tables 4.2.6.8 and 6.1.1.4'
H H 0.0000 0.0000 'International Tables Vol C Tables 4.2.6.8 and 6.1.1.4'
O O 0.0106 0.0060 'International Tables Vol C Tables 4.2.6.8 and 6.1.1.4'

loop_
_geom_angle_atom_site_label_1
_geom_angle_atom_site_label_2
_geom_angle_atom_site_label_3
_geom_angle
C2A C1A C10A 113.38(9)
C2A C1A H1A 108.9
C10A C1A H1A 108.9
C2A C1A H1B 108.9
C10A C1A H1B 108.9
H1A C1A H1B 107.7
C3A C2A C1A 112.12(10)
C3A C2A H2A 109.2
C1A C2A H2A 109.2
C3A C2A H2B 109.2
C1A C2A H2B 109.2
H2A C2A H2B 107.9
O1A C3A C2A 120.96(12)
O1A C3A C4A 122.19(12)
C2A C3A C4A 116.83(10)
C3A C4A C23A 108.08(10)
C3A C4A C24A 108.44(9)
C23A C4A C24A 107.68(10)
C3A C4A C5A 107.41(9)
C23A C4A C5A 110.14(9)
C24A C4A C5A 114.90(9)
C6A C5A C10A 111.40(8)
C6A C5A C4A 113.46(8)
C10A C5A C4A 117.21(8)
C6A C5A H5A 104.4
C10A C5A H5A 104.4
C4A C5A H5A 104.4
C7A C6A C5A 110.41(9)
C7A C6A H6A 109.6
C5A C6A H6A 109.6
C7A C6A H6B 109.6
C5A C6A H6B 109.6
H6A C6A H6B 108.1
C6A C7A C8A 113.97(8)
C6A C7A H7A 108.8
C8A C7A H7A 108.8
C6A C7A H7B 108.8
C8A C7A H7B 108.8
H7A C7A H7B 107.7
C7A C8A C26A 107.36(8)
C7A C8A C9A 108.86(8)
C26A C8A C9A 111.80(8)
C7A C8A C14A 110.54(8)
C26A C8A C14A 110.25(8)
C9A C8A C14A 108.03(8)
C11A C9A C8A 111.23(8)
C11A C9A C10A 113.35(8)
C8A C9A C10A 116.39(8)
C11A C9A H9A 104.9
C8A C9A H9A 104.9
C10A C9A H9A 104.9
C25A C10A C1A 108.14(9)
C25A C10A C5A 114.09(9)
C1A C10A C5A 107.45(9)
C25A C10A C9A 112.75(9)
C1A C10A C9A 107.48(8)
C5A C10A C9A 106.63(8)
C12A C11A C9A 113.15(9)
C12A C11A H11A 108.9
C9A C11A H11A 108.9
C12A C11A H11B 108.9
C9A C11A H11B 108.9
H11A C11A H11B 107.8
C13A C12A C11A 111.78(8)
C13A C12A H12A 109.3
C11A C12A H12A 109.3
C13A C12A H12B 109.3
C11A C12A H12B 109.3
H12A C12A H12B 107.9
C12A C13A C18A 113.58(8)
C12A C13A C14A 110.32(8)
C18A C13A C14A 111.70(8)
C12A C13A H13A 107.0
C18A C13A H13A 107.0
C14A C13A H13A 107.0
C27A C14A C15A 105.59(8)
C27A C14A C13A 110.67(8)
C15A C14A C13A 110.41(8)
C27A C14A C8A 112.10(8)
C15A C14A C8A 110.91(8)
C13A C14A C8A 107.20(8)
C16A C15A C14A 114.85(9)
C16A C15A H15A 108.6
C14A C15A H15A 108.6
C16A C15A H15B 108.6
C14A C15A H15B 108.6
H15A C15A H15B 107.5
C17A C16A C15A 109.44(9)
C17A C16A H16A 109.8
C15A C16A H16A 109.8
C17A C16A H16B 109.8
C15A C16A H16B 109.8
H16A C16A H16B 108.2
C28A C17A C16A 107.20(9)
C28A C17A C18A 115.49(9)
C16A C17A C18A 109.84(9)
C28A C17A C22A 105.15(9)
C16A C17A C22A 117.74(9)
C18A C17A C22A 101.66(8)
C13A C18A C17A 112.01(8)
C13A C18A C19A 118.99(8)
C17A C18A C19A 104.49(8)
C13A C18A H18A 106.9
C17A C18A H18A 106.9
C19A C18A H18A 106.9
C20A C19A C18A 116.79(10)
C20A C19A C21A 110.52(9)
C18A C19A C21A 103.84(8)
C20A C19A H19A 108.5
C18A C19A H19A 108.5
C21A C19A H19A 108.5
C29A C20A C30A 121.76(13)
C29A C20A C19A 119.39(13)
C30A C20A C19A 118.75(11)
C22A C21A C19A 106.90(9)
C22A C21A H21A 110.3
C19A C21A H21A 110.3
C22A C21A H21B 110.3
C19A C21A H21B 110.3
H21A C21A H21B 108.6
C21A C22A C17A 102.83(8)
C21A C22A H22A 111.2
C17A C22A H22A 111.2
C21A C22A H22B 111.2
C17A C22A H22B 111.2
H22A C22A H22B 109.1
C4A C23A H23A 109.5
C4A C23A H23B 109.5
H23A C23A H23B 109.5
C4A C23A H23C 109.5
H23A C23A H23C 109.5
H23B C23A H23C 109.5
C4A C24A H24A 109.5
C4A C24A H24B 109.5
H24A C24A H24B 109.5
C4A C24A H24C 109.5
H24A C24A H24C 109.5
H24B C24A H24C 109.5
C10A C25A H25A 109.5
C10A C25A H25B 109.5
H25A C25A H25B 109.5
C10A C25A H25C 109.5
H25A C25A H25C 109.5
H25B C25A H25C 109.5
C8A C26A H26A 109.5
C8A C26A H26B 109.5
H26A C26A H26B 109.5
C8A C26A H26C 109.5
H26A C26A H26C 109.5
H26B C26A H26C 109.5
C14A C27A H27A 109.5
C14A C27A H27B 109.5
H27A C27A H27B 109.5
C14A C27A H27C 109.5
H27A C27A H27C 109.5
H27B C27A H27C 109.5
O2A C28A C17A 128.00(10)
O2A C28A H28A 116.0
C17A C28A H28A 116.0
C20A C29A H29A 120.0
C20A C29A H29B 120.0
H29A C29A H29B 120.0
C20A C30A H30A 109.5
C20A C30A H30B 109.5
H30A C30A H30B 109.5
C20A C30A H30C 109.5
H30A C30A H30C 109.5
H30B C30A H30C 109.5
C2B C1B C10B 113.06(10)
C2B C1B H1C 109.0
C10B C1B H1C 109.0
C2B C1B H1D 109.0
C10B C1B H1D 109.0
H1C C1B H1D 107.8
C3B C2B C1B 112.94(11)
C3B C2B H2C 109.0
C1B C2B H2C 109.0
C3B C2B H2D 109.0
C1B C2B H2D 109.0
H2C C2B H2D 107.8
O1B C3B C2B 120.49(13)
O1B C3B C4B 122.00(12)
C2B C3B C4B 117.48(11)
C3B C4B C23B 108.19(11)
C3B C4B C24B 107.24(11)
C23B C4B C24B 107.59(11)
C3B C4B C5B 109.66(9)
C23B C4B C5B 109.67(10)
C24B C4B C5B 114.29(10)
C6B C5B C10B 110.40(9)
C6B C5B C4B 113.78(9)
C10B C5B C4B 117.53(9)
C6B C5B H5B 104.5
C10B C5B H5B 104.5
C4B C5B H5B 104.5
C5B C6B C7B 110.38(9)
C5B C6B H6C 109.6
C7B C6B H6C 109.6
C5B C6B H6D 109.6
C7B C6B H6D 109.6
H6C C6B H6D 108.1
C6B C7B C8B 113.53(10)
C6B C7B H7C 108.9
C8B C7B H7C 108.9
C6B C7B H7D 108.9
C8B C7B H7D 108.9
H7C C7B H7D 107.7
C7B C8B C26B 106.83(9)
C7B C8B C9B 109.64(9)
C26B C8B C9B 111.81(9)
C7B C8B C14B 110.74(9)
C26B C8B C14B 110.47(9)
C9B C8B C14B 107.39(8)
C11B C9B C8B 110.75(9)
C11B C9B C10B 113.44(9)
C8B C9B C10B 117.54(9)
C11B C9B H9B 104.5
C8B C9B H9B 104.5
C10B C9B H9B 104.5
C25B C10B C1B 108.20(10)
C25B C10B C5B 114.72(9)
C1B C10B C5B 107.00(9)
C25B C10B C9B 112.65(9)
C1B C10B C9B 107.52(9)
C5B C10B C9B 106.40(8)
C12B C11B C9B 111.60(9)
C12B C11B H11C 109.3
C9B C11B H11C 109.3
C12B C11B H11D 109.3
C9B C11B H11D 109.3
H11C C11B H11D 108.0
C13B C12B C11B 111.31(9)
C13B C12B H12C 109.4
C11B C12B H12C 109.4
C13B C12B H12D 109.4
C11B C12B H12D 109.4
H12C C12B H12D 108.0
C12B C13B C18B 113.75(9)
C12B C13B C14B 111.75(9)
C18B C13B C14B 110.50(9)
C12B C13B H13B 106.8
C18B C13B H13B 106.8
C14B C13B H13B 106.8
C27B C14B C15B 106.55(9)
C27B C14B C13B 110.40(9)
C15B C14B C13B 108.94(9)
C27B C14B C8B 110.95(9)
C15B C14B C8B 111.01(9)
C13B C14B C8B 108.95(8)
C16B C15B C14B 114.93(10)
C16B C15B H15C 108.5
C14B C15B H15C 108.5
C16B C15B H15D 108.5
C14B C15B H15D 108.5
H15C C15B H15D 107.5
C17B C16B C15B 109.60(10)
C17B C16B H16C 109.8
C15B C16B H16C 109.8
C17B C16B H16D 109.8
C15B C16B H16D 109.8
H16C C16B H16D 108.2
C28B C17B C16B 108.38(11)
C28B C17B C18B 114.90(10)
C16B C17B C18B 110.07(9)
C28B C17B C22B 104.59(10)
C16B C17B C22B 117.51(11)
C18B C17B C22B 101.47(10)
C13B C18B C17B 111.30(9)
C13B C18B C19B 119.59(9)
C17B C18B C19B 105.18(9)
C13B C18B H18B 106.7
C17B C18B H18B 106.7
C19B C18B H18B 106.7
C20B C19B C18B 116.80(10)
C20B C19B C21B 110.83(10)
C18B C19B C21B 104.08(10)
C20B C19B H19B 108.3
C18B C19B H19B 108.3
C21B C19B H19B 108.3
C29B C20B C30B 120.09(13)
C29B C20B C19B 124.68(12)
C30B C20B C19B 115.18(13)
C22B C21B C19B 106.24(11)
C22B C21B H21C 110.5
C19B C21B H21C 110.5
C22B C21B H21D 110.5
C19B C21B H21D 110.5
H21C C21B H21D 108.7
C21B C22B C17B 103.83(10)
C21B C22B H22C 111.0
C17B C22B H22C 111.0
C21B C22B H22D 111.0
C17B C22B H22D 111.0
H22C C22B H22D 109.0
C4B C23B H23D 109.5
C4B C23B H23E 109.5
H23D C23B H23E 109.5
C4B C23B H23F 109.5
H23D C23B H23F 109.5
H23E C23B H23F 109.5
C4B C24B H24D 109.5
C4B C24B H24E 109.5
H24D C24B H24E 109.5
C4B C24B H24F 109.5
H24D C24B H24F 109.5
H24E C24B H24F 109.5
C10B C25B H25D 109.5
C10B C25B H25E 109.5
H25D C25B H25E 109.5
C10B C25B H25F 109.5
H25D C25B H25F 109.5
H25E C25B H25F 109.5
C8B C26B H26D 109.5
C8B C26B H26E 109.5
H26D C26B H26E 109.5
C8B C26B H26F 109.5
H26D C26B H26F 109.5
H26E C26B H26F 109.5
C14B C27B H27D 109.5
C14B C27B H27E 109.5
H27D C27B H27E 109.5
C14B C27B H27F 109.5
H27D C27B H27F 109.5
H27E C27B H27F 109.5
O2B C28B C17B 127.14(12)
O2B C28B H28B 116.4
C17B C28B H28B 116.4
C20B C29B H29C 120.0
C20B C29B H29D 120.0
H29C C29B H29D 120.0
C20B C30B H30D 109.5
C20B C30B H30E 109.5
H30D C30B H30E 109.5
C20B C30B H30F 109.5
H30D C30B H30F 109.5
H30E C30B H30F 109.5

loop_
_geom_bond_atom_site_label_1
_geom_bond_atom_site_label_2
_geom_bond_distance
O1A C3A 1.2122(16)
O2A C28A 1.2077(14)
C1A C2A 1.5322(16)
C1A C10A 1.5438(15)
C1A H1A 0.9900
C1A H1B 0.9900
C2A C3A 1.5074(17)
C2A H2A 0.9900
C2A H2B 0.9900
C3A C4A 1.5302(16)
C4A C23A 1.5310(16)
C4A C24A 1.5472(16)
C4A C5A 1.5653(14)
C5A C6A 1.5334(15)
C5A C10A 1.5574(14)
C5A H5A 1.0000
C6A C7A 1.5301(15)
C6A H6A 0.9900
C6A H6B 0.9900
C7A C8A 1.5402(14)
C7A H7A 0.9900
C7A H7B 0.9900
C8A C26A 1.5465(15)
C8A C9A 1.5647(14)
C8A C14A 1.5943(14)
C9A C11A 1.5392(15)
C9A C10A 1.5700(14)
C9A H9A 1.0000
C10A C25A 1.5436(15)
C11A C12A 1.5300(15)
C11A H11A 0.9900
C11A H11B 0.9900
C12A C13A 1.5267(14)
C12A H12A 0.9900
C12A H12B 0.9900
C13A C18A 1.5290(14)
C13A C14A 1.5629(14)
C13A H13A 1.0000
C14A C27A 1.5466(15)
C14A C15A 1.5558(14)
C15A C16A 1.5366(15)
C15A H15A 0.9900
C15A H15B 0.9900
C16A C17A 1.5293(15)
C16A H16A 0.9900
C16A H16B 0.9900
C17A C28A 1.5156(16)
C17A C18A 1.5367(14)
C17A C22A 1.5428(15)
C18A C19A 1.5422(15)
C18A H18A 1.0000
C19A C20A 1.5117(16)
C19A C21A 1.5709(15)
C19A H19A 1.0000
C20A C29A 1.354(2)
C20A C30A 1.469(2)
C21A C22A 1.5396(16)
C21A H21A 0.9900
C21A H21B 0.9900
C22A H22A 0.9900
C22A H22B 0.9900
C23A H23A 0.9800
C23A H23B 0.9800
C23A H23C 0.9800
C24A H24A 0.9800
C24A H24B 0.9800
C24A H24C 0.9800
C25A H25A 0.9800
C25A H25B 0.9800
C25A H25C 0.9800
C26A H26A 0.9800
C26A H26B 0.9800
C26A H26C 0.9800
C27A H27A 0.9800
C27A H27B 0.9800
C27A H27C 0.9800
C28A H28A 0.9500
C29A H29A 0.9500
C29A H29B 0.9500
C30A H30A 0.9800
C30A H30B 0.9800
C30A H30C 0.9800
O1B C3B 1.2140(17)
O2B C28B 1.2049(17)
C1B C2B 1.5336(18)
C1B C10B 1.5426(16)
C1B H1C 0.9900
C1B H1D 0.9900
C2B C3B 1.5041(18)
C2B H2C 0.9900
C2B H2D 0.9900
C3B C4B 1.5278(18)
C4B C23B 1.5355(17)
C4B C24B 1.5455(18)
C4B C5B 1.5625(17)
C5B C6B 1.5278(17)
C5B C10B 1.5576(15)
C5B H5B 1.0000
C6B C7B 1.5308(18)
C6B H6C 0.9900
C6B H6D 0.9900
C7B C8B 1.5426(16)
C7B H7C 0.9900
C7B H7D 0.9900
C8B C26B 1.5520(16)
C8B C9B 1.5634(15)
C8B C14B 1.5940(16)
C9B C11B 1.5358(15)
C9B C10B 1.5698(15)
C9B H9B 1.0000
C10B C25B 1.5385(16)
C11B C12B 1.5325(16)
C11B H11C 0.9900
C11B H11D 0.9900
C12B C13B 1.5298(14)
C12B H12C 0.9900
C12B H12D 0.9900
C13B C18B 1.5318(16)
C13B C14B 1.5636(15)
C13B H13B 1.0000
C14B C27B 1.5505(15)
C14B C15B 1.5521(15)
C15B C16B 1.5380(18)
C15B H15C 0.9900
C15B H15D 0.9900
C16B C17B 1.5174(18)
C16B H16C 0.9900
C16B H16D 0.9900
C17B C28B 1.5139(18)
C17B C18B 1.5321(15)
C17B C22B 1.5416(19)
C18B C19B 1.5401(16)
C18B H18B 1.0000
C19B C20B 1.5138(18)
C19B C21B 1.5743(17)
C19B H19B 1.0000
C20B C29B 1.344(2)
C20B C30B 1.479(2)
C21B C22B 1.540(2)
C21B H21C 0.9900
C21B H21D 0.9900
C22B H22C 0.9900
C22B H22D 0.9900
C23B H23D 0.9800
C23B H23E 0.9800
C23B H23F 0.9800
C24B H24D 0.9800
C24B H24E 0.9800
C24B H24F 0.9800
C25B H25D 0.9800
C25B H25E 0.9800
C25B H25F 0.9800
C26B H26D 0.9800
C26B H26E 0.9800
C26B H26F 0.9800
C27B H27D 0.9800
C27B H27E 0.9800
C27B H27F 0.9800
C28B H28B 0.9500
C29B H29C 0.9500
C29B H29D 0.9500
C30B H30D 0.9800
C30B H30E 0.9800
C30B H30F 0.9800

loop_
_geom_hbond_atom_site_label_D
_geom_hbond_atom_site_label_H
_geom_hbond_atom_site_label_A
_geom_hbond_site_symmetry_A
_geom_hbond_distance_DH
_geom_hbond_distance_HA
_geom_hbond_distance_DA
_geom_hbond_angle_DHA
_geom_hbond_publ_flag
C13A H13A O2A . 1.00 2.47 3.1452(13) 124.8 y
C13B H13B O2B . 1.00 2.50 3.1792(15) 124.5 y
C19A H19A O2A . 1.00 2.60 3.0801(14) 109.6 y
C19B H19B O2B . 1.00 2.53 3.0134(17) 109.2 y
C22A H22A O2B 1_445 0.99 2.48 3.3325(15) 144.3 y

loop_
_geom_torsion_atom_site_label_1
_geom_torsion_atom_site_label_2
_geom_torsion_atom_site_label_3
_geom_torsion_atom_site_label_4
_geom_torsion
C10A C1A C2A C3A -53.72(14)
C1A C2A C3A O1A -127.02(13)
C1A C2A C3A C4A 51.89(15)
O1A C3A C4A C23A 11.74(16)
C2A C3A C4A C23A -167.16(10)
O1A C3A C4A C24A -104.73(14)
C2A C3A C4A C24A 76.37(12)
O1A C3A C4A C5A 130.55(12)
C2A C3A C4A C5A -48.35(13)
C3A C4A C5A C6A -177.14(9)
C23A C4A C5A C6A -59.66(12)
C24A C4A C5A C6A 62.13(12)
C3A C4A C5A C10A 50.77(12)
C23A C4A C5A C10A 168.24(9)
C24A C4A C5A C10A -69.97(12)
C10A C5A C6A C7A -61.19(11)
C4A C5A C6A C7A 163.94(9)
C5A C6A C7A C8A 57.11(12)
C6A C7A C8A C26A 71.19(11)
C6A C7A C8A C9A -50.00(11)
C6A C7A C8A C14A -168.51(8)
C7A C8A C9A C11A -177.93(8)
C26A C8A C9A C11A 63.63(11)
C14A C8A C9A C11A -57.85(10)
C7A C8A C9A C10A 50.20(11)
C26A C8A C9A C10A -68.24(11)
C14A C8A C9A C10A 170.28(8)
C2A C1A C10A C25A -70.27(12)
C2A C1A C10A C5A 53.32(12)
C2A C1A C10A C9A 167.74(9)
C6A C5A C10A C25A -67.26(11)
C4A C5A C10A C25A 65.77(12)
C6A C5A C10A C1A 172.88(8)
C4A C5A C10A C1A -54.10(12)
C6A C5A C10A C9A 57.89(11)
C4A C5A C10A C9A -169.09(9)
C11A C9A C10A C25A -59.02(12)
C8A C9A C10A C25A 71.87(11)
C11A C9A C10A C1A 60.06(11)
C8A C9A C10A C1A -169.06(9)
C11A C9A C10A C5A 175.03(8)
C8A C9A C10A C5A -54.09(11)
C8A C9A C11A C12A 52.78(12)
C10A C9A C11A C12A -173.82(9)
C9A C11A C12A C13A -52.00(12)
C11A C12A C13A C18A -176.23(9)
C11A C12A C13A C14A 57.49(11)
C12A C13A C14A C27A 59.71(11)
C18A C13A C14A C27A -67.62(11)
C12A C13A C14A C15A 176.25(9)
C18A C13A C14A C15A 48.92(11)
C12A C13A C14A C8A -62.82(10)
C18A C13A C14A C8A 169.85(8)
C7A C8A C14A C27A 59.81(11)
C26A C8A C14A C27A 178.35(9)
C9A C8A C14A C27A -59.21(10)
C7A C8A C14A C15A -57.95(11)
C26A C8A C14A C15A 60.60(11)
C9A C8A C14A C15A -176.96(8)
C7A C8A C14A C13A -178.55(8)
C26A C8A C14A C13A -60.01(10)
C9A C8A C14A C13A 62.43(10)
C27A C14A C15A C16A 69.90(11)
C13A C14A C15A C16A -49.76(12)
C8A C14A C15A C16A -168.44(9)
C14A C15A C16A C17A 54.84(12)
C15A C16A C17A C28A 67.87(11)
C15A C16A C17A C18A -58.33(11)
C15A C16A C17A C22A -173.96(9)
C12A C13A C18A C17A 178.55(9)
C14A C13A C18A C17A -55.90(11)
C12A C13A C18A C19A 56.38(12)
C14A C13A C18A C19A -178.07(9)
C28A C17A C18A C13A -60.62(12)
C16A C17A C18A C13A 60.74(11)
C22A C17A C18A C13A -173.83(9)
C28A C17A C18A C19A 69.49(11)
C16A C17A C18A C19A -169.15(9)
C22A C17A C18A C19A -43.72(10)
C13A C18A C19A C20A -85.01(12)
C17A C18A C19A C20A 149.15(9)
C13A C18A C19A C21A 153.06(9)
C17A C18A C19A C21A 27.22(10)
C18A C19A C20A C29A 142.65(12)
C21A C19A C20A C29A -98.98(14)
C18A C19A C20A C30A -40.80(16)
C21A C19A C20A C30A 77.58(14)
C20A C19A C21A C22A -126.59(11)
C18A C19A C21A C22A -0.58(12)
C19A C21A C22A C17A -25.95(12)
C28A C17A C22A C21A -78.26(10)
C16A C17A C22A C21A 162.49(10)
C18A C17A C22A C21A 42.48(11)
C16A C17A C28A O2A -130.43(12)
C18A C17A C28A O2A -7.66(17)
C22A C17A C28A O2A 103.51(13)
C10B C1B C2B C3B -54.38(16)
C1B C2B C3B O1B -134.51(14)
C1B C2B C3B C4B 47.49(17)
O1B C3B C4B C23B 20.42(17)
C2B C3B C4B C23B -161.61(12)
O1B C3B C4B C24B -95.37(15)
C2B C3B C4B C24B 82.60(14)
O1B C3B C4B C5B 140.00(13)
C2B C3B C4B C5B -42.03(14)
C3B C4B C5B C6B 177.75(10)
C23B C4B C5B C6B -63.58(13)
C24B C4B C5B C6B 57.32(14)
C3B C4B C5B C10B 46.50(13)
C23B C4B C5B C10B 165.17(10)
C24B C4B C5B C10B -73.94(14)
C10B C5B C6B C7B -64.26(12)
C4B C5B C6B C7B 161.08(10)
C5B C6B C7B C8B 58.00(13)
C6B C7B C8B C26B 74.00(12)
C6B C7B C8B C9B -47.33(13)
C6B C7B C8B C14B -165.65(9)
C7B C8B C9B C11B 179.22(9)
C26B C8B C9B C11B 60.93(12)
C14B C8B C9B C11B -60.40(11)
C7B C8B C9B C10B 46.59(12)
C26B C8B C9B C10B -71.70(12)
C14B C8B C9B C10B 166.97(9)
C2B C1B C10B C25B -68.67(13)
C2B C1B C10B C5B 55.44(13)
C2B C1B C10B C9B 169.40(10)
C6B C5B C10B C25B -66.26(13)
C4B C5B C10B C25B 66.51(14)
C6B C5B C10B C1B 173.72(10)
C4B C5B C10B C1B -53.51(12)
C6B C5B C10B C9B 59.00(11)
C4B C5B C10B C9B -168.22(9)
C11B C9B C10B C25B -57.10(12)
C8B C9B C10B C25B 74.32(12)
C11B C9B C10B C1B 62.02(12)
C8B C9B C10B C1B -166.56(9)
C11B C9B C10B C5B 176.38(9)
C8B C9B C10B C5B -52.20(12)
C8B C9B C11B C12B 58.67(12)
C10B C9B C11B C12B -166.65(9)
C9B C11B C12B C13B -54.95(12)
C11B C12B C13B C18B -178.73(9)
C11B C12B C13B C14B 55.29(12)
C12B C13B C14B C27B 63.93(11)
C18B C13B C14B C27B -63.82(11)
C12B C13B C14B C15B -179.39(9)
C18B C13B C14B C15B 52.86(11)
C12B C13B C14B C8B -58.15(11)
C18B C13B C14B C8B 174.11(8)
C7B C8B C14B C27B 57.46(12)
C26B C8B C14B C27B 175.62(9)
C9B C8B C14B C27B -62.22(11)
C7B C8B C14B C15B -60.82(12)
C26B C8B C14B C15B 57.33(12)
C9B C8B C14B C15B 179.50(9)
C7B C8B C14B C13B 179.20(9)
C26B C8B C14B C13B -62.64(11)
C9B C8B C14B C13B 59.53(11)
C27B C14B C15B C16B 67.05(13)
C13B C14B C15B C16B -52.06(13)
C8B C14B C15B C16B -172.04(10)
C14B C15B C16B C17B 54.64(13)
C15B C16B C17B C28B 69.38(12)
C15B C16B C17B C18B -57.04(13)
C15B C16B C17B C22B -172.44(10)
C12B C13B C18B C17B 174.10(10)
C14B C13B C18B C17B -59.26(12)
C12B C13B C18B C19B 51.11(13)
C14B C13B C18B C19B 177.75(9)
C28B C17B C18B C13B -61.25(14)
C16B C17B C18B C13B 61.42(12)
C22B C17B C18B C13B -173.42(10)
C28B C17B C18B C19B 69.67(13)
C16B C17B C18B C19B -167.67(10)
C22B C17B C18B C19B -42.51(12)
C13B C18B C19B C20B -84.91(13)
C17B C18B C19B C20B 149.16(10)
C13B C18B C19B C21B 152.58(10)
C17B C18B C19B C21B 26.65(12)
C18B C19B C20B C29B -25.16(18)
C21B C19B C20B C29B 93.76(15)
C18B C19B C20B C30B 157.26(12)
C21B C19B C20B C30B -83.81(15)
C20B C19B C21B C22B -126.91(12)
C18B C19B C21B C22B -0.55(14)
C19B C21B C22B C17B -25.39(14)
C28B C17B C22B C21B -78.30(12)
C16B C17B C22B C21B 161.51(11)
C18B C17B C22B C21B 41.48(13)
C16B C17B C28B O2B -139.26(16)
C18B C17B C28B O2B -15.7(2)
C22B C17B C28B O2B 94.63(17)
